data_2203875
loop_
_publ_author_name
'Shu-Sheng Zhang'
'Shu-Yan Niu'
'Gui-Fen Jie'
'Xue-Mei Li'
'Kui Jiao'

_publ_section_title
;Diacetato(5,5,7,12,12,14-hexamethyl-1,4,8,11-tetraazacyclotetradeca-1,8-diene)cobalt(III)
 triiodide
;
_journal_issue 7
_journal_name_full 'Acta Crystallographica Section E'
_journal_page_first m966
_journal_page_last m967
_journal_paper_doi 10.1107/S1600536804012899
_journal_volume 60
_journal_year 2004
_chemical_formula_iupac '[Co (C2 H3 O2)2 (C16 H32 N4)] I3'
_chemical_formula_moiety 'C20 H38 Co N4 O4 +, I3 -'
_chemical_formula_sum 'C20 H38 Co I3 N4 O4'
_chemical_formula_weight 838.17
_chemical_name_systematic
;
Diacetato(5,5,7,12,12,14-hexamethyl-1,4,8,11-tetraazacyclotetradeca-1,8-
diene)cobalt(III) triiodide
;
_space_group_IT_number 14
_symmetry_cell_setting monoclinic
_symmetry_space_group_name_Hall '-P 2ybc'
_symmetry_space_group_name_H-M 'P 1 21/c 1'
_atom_sites_solution_hydrogens geom
_atom_sites_solution_primary direct
_atom_sites_solution_secondary difmap
_audit_creation_method SHELXL-97
_cell_angle_alpha 90.00
_cell_angle_beta 98.589(3)
_cell_angle_gamma 90.00
_cell_formula_units_Z 4
_cell_length_a 14.807(3)
_cell_length_b 9.7061(18)
_cell_length_c 20.218(4)
_cell_measurement_reflns_used 3657
_cell_measurement_temperature 293(2)
_cell_measurement_theta_max 26.19
_cell_measurement_theta_min 2.32
_cell_volume 2873.1(10)
_computing_cell_refinement 'SAINT (Siemens, 1996)'
_computing_data_collection 'SMART (Siemens, 1996)'
_computing_data_reduction SAINT
_computing_molecular_graphics SHELXTL
_computing_publication_material
;
SHELXTL, PARST (Nardelli, 1995) and PLATON (Spek, 1990)
;
_computing_structure_refinement SHELXTL
_computing_structure_solution 'SHELXTL (Sheldrick, 1997)'
_diffrn_ambient_temperature 293(2)
_diffrn_detector_area_resol_mean 8.33
_diffrn_measured_fraction_theta_full 0.983
_diffrn_measured_fraction_theta_max 0.983
_diffrn_measurement_device_type
;
Simens SMART CCD area detector diffractometer
;
_diffrn_measurement_method '\w scans'
_diffrn_radiation_monochromator graphite
_diffrn_radiation_source 'fine-focus sealed tube'
_diffrn_radiation_type MoK\a
_diffrn_radiation_wavelength 0.71073
_diffrn_reflns_av_R_equivalents 0.0178
_diffrn_reflns_av_sigmaI/netI 0.0197
_diffrn_reflns_limit_h_max 12
_diffrn_reflns_limit_h_min -18
_diffrn_reflns_limit_k_max 11
_diffrn_reflns_limit_k_min -9
_diffrn_reflns_limit_l_max 24
_diffrn_reflns_limit_l_min -24
_diffrn_reflns_number 15682
_diffrn_reflns_theta_full 26.19
_diffrn_reflns_theta_max 26.19
_diffrn_reflns_theta_min 2.04
_diffrn_standards_decay_% 0
_diffrn_standards_interval_count 0
_diffrn_standards_number 0
_exptl_absorpt_coefficient_mu 3.851
_exptl_absorpt_correction_T_max 0.767
_exptl_absorpt_correction_T_min 0.351
_exptl_absorpt_correction_type multi-scan
_exptl_absorpt_process_details '(SADABS; Sheldrick, 1996)'
_exptl_crystal_colour purple
_exptl_crystal_density_diffrn 1.938
_exptl_crystal_density_method 'not measured'
_exptl_crystal_description diamond
_exptl_crystal_F_000 1616
_exptl_crystal_size_max 0.34
_exptl_crystal_size_mid 0.17
_exptl_crystal_size_min 0.07
_refine_diff_density_max 0.659
_refine_diff_density_min -0.396
_refine_ls_extinction_method none
_refine_ls_goodness_of_fit_ref 1.030
_refine_ls_hydrogen_treatment constr
_refine_ls_matrix_type full
_refine_ls_number_parameters 300
_refine_ls_number_reflns 5656
_refine_ls_number_restraints 0
_refine_ls_restrained_S_all 1.030
_refine_ls_R_factor_all 0.0366
_refine_ls_R_factor_gt 0.0283
_refine_ls_shift/su_max 0.002
_refine_ls_shift/su_mean 0.000
_refine_ls_structure_factor_coef Fsqd
_refine_ls_weighting_details 'calc w=1/[\s^2^(Fo^2^)+(0.0344P)^2^+1.6532P] where P=(Fo^2^+2Fc^2^)/3'
_refine_ls_weighting_scheme calc
_refine_ls_wR_factor_gt 0.0676
_refine_ls_wR_factor_ref 0.0714
_reflns_number_gt 4693
_reflns_number_total 5656
_reflns_threshold_expression I>2\s(I)
_cod_data_source_file cv6312.cif
_cod_data_source_block I
_cod_depositor_comments
;
The following automatic conversions were performed:
'_symmetry_cell_setting' value 'Monoclinic' changed to 'monoclinic'
according to '/home/saulius/struct/CIF-dictionaries/cif_core.dic'
dictionary named 'cif_core.dic' version 2.4.1 from 2010-06-29.

Automatic conversion script
Id: cif_fix_enum 1527 2010-12-29 10:47:43Z saulius 

The following automatic conversions were performed:

'_symmetry_cell_setting' value 'Monoclinic' changed to 'monoclinic'
according to /home/saulius/struct/CIF-dictionaries/cif_core.dic
dictionary named 'cif_core.dic' version 2.4.1 from 2010-06-29.

Automatic conversion script
Id: cif_fix_values 1715 2011-07-08 13:25:40Z adriana 
;
_cod_original_cell_volume 2873.2(9)
_cod_original_sg_symbol_H-M P21/c
_cod_database_code 2203875
_cod_database_fobs_code 2203875

loop_
_symmetry_equiv_pos_as_xyz
'x, y, z'
'-x, y+1/2, -z+1/2'
'-x, -y, -z'
'x, -y-1/2, z-1/2'

loop_
_atom_site_label
_atom_site_fract_x
_atom_site_fract_y
_atom_site_fract_z
_atom_site_U_iso_or_equiv
_atom_site_adp_type
_atom_site_calc_flag
_atom_site_refinement_flags
_atom_site_occupancy
_atom_site_type_symbol
I1 0.72168(2) 0.29171(3) 0.313713(15) 0.07831(10) Uani d . 1 I
I2 0.743465(15) 0.55713(3) 0.248211(11) 0.05948(9) Uani d . 1 I
I3 0.770407(19) 0.81075(3) 0.177762(12) 0.07069(10) Uani d . 1 I
Co1 1.5000 0.5000 0.5000 0.03152(12) Uani d S 1 Co
Co2 1.0000 0.0000 0.5000 0.02949(12) Uani d S 1 Co
O1 1.37309(13) 0.4742(2) 0.50398(11) 0.0413(5) Uani d . 1 O
O2 1.00432(14) 0.1733(2) 0.45476(10) 0.0408(5) Uani d . 1 O
O3 1.34901(15) 0.2485(2) 0.51361(13) 0.0584(6) Uani d . 1 O
O4 0.9188(2) 0.3193(2) 0.50294(13) 0.0691(8) Uani d . 1 O
N1 1.48610(16) 0.4465(3) 0.40608(12) 0.0382(5) Uani d . 1 N
N2 1.47031(16) 0.6952(2) 0.48081(12) 0.0369(5) Uani d . 1 N
H2 1.5260 0.7358 0.4829 0.037 Uiso calc R 1 H
N3 0.87527(15) -0.0314(2) 0.45848(11) 0.0343(5) Uani d . 1 N
N4 1.05578(15) -0.0811(2) 0.42595(11) 0.0347(5) Uani d . 1 N
H4 1.0696 -0.1685 0.4402 0.035 Uiso calc R 1 H
C1 1.4657(3) 0.4713(4) 0.28377(16) 0.0646(10) Uani d . 1 C
H1A 1.5206 0.4918 0.2658 0.065 Uiso calc R 1 H
H1B 1.4147 0.5151 0.2570 0.065 Uiso calc R 1 H
H1C 1.4562 0.3734 0.2835 0.065 Uiso calc R 1 H
C2 1.4743(2) 0.5238(3) 0.35432(15) 0.0443(7) Uani d . 1 C
C3 1.4711(2) 0.6775(4) 0.36055(16) 0.0528(8) Uani d . 1 C
H3A 1.4433 0.7141 0.3177 0.053 Uiso calc R 1 H
H3B 1.5336 0.7107 0.3685 0.053 Uiso calc R 1 H
C4 1.4210(2) 0.7397(3) 0.41426(16) 0.0458(7) Uani d . 1 C
C5 1.3210(2) 0.6970(4) 0.40225(17) 0.0548(9) Uani d . 1 C
H5A 1.3168 0.5983 0.4005 0.055 Uiso calc R 1 H
H5B 1.2919 0.7350 0.3606 0.055 Uiso calc R 1 H
H5C 1.2912 0.7307 0.4381 0.055 Uiso calc R 1 H
C6 1.4287(3) 0.8981(4) 0.4088(2) 0.0688(11) Uani d . 1 C
H6A 1.3934 0.9411 0.4392 0.069 Uiso calc R 1 H
H6B 1.4061 0.9265 0.3639 0.069 Uiso calc R 1 H
H6C 1.4915 0.9250 0.4200 0.069 Uiso calc R 1 H
C7 1.4977(2) 0.2962(3) 0.40019(16) 0.0472(8) Uani d . 1 C
H7A 1.5207 0.2743 0.3590 0.047 Uiso calc R 1 H
H7B 1.4397 0.2497 0.3999 0.047 Uiso calc R 1 H
C8 1.5646(2) 0.2509(3) 0.45942(16) 0.0458(7) Uani d . 1 C
H8A 1.5686 0.1512 0.4611 0.046 Uiso calc R 1 H
H8B 1.6249 0.2879 0.4568 0.046 Uiso calc R 1 H
C9 1.3227(2) 0.3687(3) 0.50999(15) 0.0424(7) Uani d . 1 C
C10 1.2248(2) 0.4032(4) 0.5133(2) 0.0593(9) Uani d . 1 C
H10A 1.1875 0.3237 0.5012 0.059 Uiso calc R 1 H
H10B 1.2057 0.4771 0.4828 0.059 Uiso calc R 1 H
H10C 1.2187 0.4310 0.5580 0.059 Uiso calc R 1 H
C11 0.7494(2) -0.0967(4) 0.37088(17) 0.0530(8) Uani d . 1 C
H11A 0.7315 -0.1907 0.3616 0.053 Uiso calc R 1 H
H11B 0.7425 -0.0455 0.3298 0.053 Uiso calc R 1 H
H11C 0.7115 -0.0569 0.4005 0.053 Uiso calc R 1 H
C12 0.8475(2) -0.0923(3) 0.40330(15) 0.0408(7) Uani d . 1 C
C13 0.9133(2) -0.1714(3) 0.36710(16) 0.0460(7) Uani d . 1 C
H13A 0.8814 -0.1962 0.3233 0.046 Uiso calc R 1 H
H13B 0.9285 -0.2566 0.3913 0.046 Uiso calc R 1 H
C14 1.0020(2) -0.1017(3) 0.35733(14) 0.0402(7) Uani d . 1 C
C15 0.9844(2) 0.0316(4) 0.31841(16) 0.0551(9) Uani d . 1 C
H15A 0.9482 0.0919 0.3415 0.055 Uiso calc R 1 H
H15B 0.9522 0.0121 0.2746 0.055 Uiso calc R 1 H
H15C 1.0415 0.0753 0.3145 0.055 Uiso calc R 1 H
C16 1.0547(3) -0.2025(4) 0.31823(17) 0.0580(9) Uani d . 1 C
H16A 1.1108 -0.1605 0.3102 0.058 Uiso calc R 1 H
H16B 1.0181 -0.2246 0.2763 0.058 Uiso calc R 1 H
H16C 1.0681 -0.2852 0.3439 0.058 Uiso calc R 1 H
C17 0.8093(2) 0.0227(3) 0.49979(15) 0.0437(7) Uani d . 1 C
H17A 0.7540 -0.0323 0.4934 0.044 Uiso calc R 1 H
H17B 0.7934 0.1171 0.4874 0.044 Uiso calc R 1 H
C18 0.8541(2) 0.0158(3) 0.57140(15) 0.0430(7) Uani d . 1 C
H18A 0.8177 0.0645 0.6000 0.043 Uiso calc R 1 H
H18B 0.8607 -0.0793 0.5862 0.043 Uiso calc R 1 H
C19 0.9650(2) 0.2893(3) 0.45977(15) 0.0410(7) Uani d . 1 C
C20 0.9807(3) 0.3935(3) 0.40775(18) 0.0555(9) Uani d . 1 C
H20A 0.9231 0.4209 0.3830 0.055 Uiso calc R 1 H
H20B 1.0180 0.3536 0.3778 0.055 Uiso calc R 1 H
H20C 1.0110 0.4727 0.4292 0.055 Uiso calc R 1 H

loop_
_atom_site_aniso_label
_atom_site_aniso_U_11
_atom_site_aniso_U_22
_atom_site_aniso_U_33
_atom_site_aniso_U_12
_atom_site_aniso_U_13
_atom_site_aniso_U_23
I1 0.06814(19) 0.0837(2) 0.0838(2) -0.01460(15) 0.01380(15) -0.00436(15)
I2 0.04590(14) 0.07755(18) 0.05422(15) -0.00504(11) 0.00491(10) -0.02104(12)
I3 0.06798(18) 0.0887(2) 0.05275(15) 0.01068(14) 0.00023(12) 0.00215(13)
Co1 0.0269(3) 0.0310(3) 0.0361(3) 0.0009(2) 0.0029(2) 0.0031(2)
Co2 0.0293(3) 0.0252(3) 0.0343(3) 0.0003(2) 0.0058(2) -0.0029(2)
O1 0.0286(10) 0.0385(11) 0.0563(13) -0.0010(9) 0.0044(9) 0.0039(9)
O2 0.0455(12) 0.0291(11) 0.0493(12) 0.0020(9) 0.0118(10) 0.0039(9)
O3 0.0431(13) 0.0424(14) 0.0906(18) -0.0052(11) 0.0131(12) 0.0081(12)
O4 0.096(2) 0.0418(14) 0.0757(17) 0.0245(13) 0.0350(16) 0.0082(12)
N1 0.0332(13) 0.0412(14) 0.0393(13) 0.0023(11) 0.0030(10) 0.0001(11)
N2 0.0321(13) 0.0335(13) 0.0441(13) 0.0018(10) 0.0024(10) 0.0037(10)
N3 0.0319(12) 0.0308(12) 0.0408(13) -0.0009(10) 0.0069(10) -0.0017(10)
N4 0.0366(13) 0.0311(12) 0.0372(12) -0.0004(10) 0.0081(10) -0.0040(10)
C1 0.071(3) 0.081(3) 0.0416(19) 0.015(2) 0.0074(17) 0.0035(18)
C2 0.0331(16) 0.059(2) 0.0405(16) 0.0064(14) 0.0036(13) 0.0038(15)
C3 0.053(2) 0.059(2) 0.0445(17) 0.0013(16) 0.0028(15) 0.0152(16)
C4 0.0424(17) 0.0398(17) 0.0522(18) 0.0038(14) -0.0028(14) 0.0121(14)
C5 0.0438(19) 0.057(2) 0.060(2) 0.0147(16) -0.0048(16) 0.0027(17)
C6 0.082(3) 0.044(2) 0.076(3) 0.0057(19) -0.004(2) 0.0169(19)
C7 0.053(2) 0.0408(18) 0.0479(18) 0.0008(14) 0.0065(15) -0.0062(14)
C8 0.0472(18) 0.0341(16) 0.0568(19) 0.0071(14) 0.0100(15) -0.0033(14)
C9 0.0341(16) 0.049(2) 0.0445(17) -0.0054(14) 0.0060(13) 0.0018(14)
C10 0.0346(17) 0.061(2) 0.083(3) -0.0040(16) 0.0109(17) 0.0059(19)
C11 0.0416(18) 0.065(2) 0.0495(18) -0.0068(16) -0.0013(14) 0.0000(16)
C12 0.0389(16) 0.0404(17) 0.0423(16) -0.0069(13) 0.0034(13) 0.0031(13)
C13 0.0497(18) 0.0457(18) 0.0411(16) -0.0061(15) 0.0021(14) -0.0083(14)
C14 0.0461(17) 0.0413(17) 0.0338(15) -0.0019(13) 0.0084(13) -0.0050(13)
C15 0.061(2) 0.060(2) 0.0426(18) -0.0035(17) 0.0029(16) 0.0035(15)
C16 0.064(2) 0.063(2) 0.0493(19) -0.0022(18) 0.0163(17) -0.0177(17)
C17 0.0312(15) 0.0450(18) 0.0548(18) 0.0004(13) 0.0063(13) -0.0093(14)
C18 0.0379(16) 0.0466(18) 0.0473(17) -0.0007(13) 0.0151(13) -0.0036(14)
C19 0.0451(17) 0.0309(16) 0.0455(17) 0.0006(13) 0.0016(14) -0.0031(13)
C20 0.065(2) 0.0368(18) 0.064(2) -0.0012(16) 0.0063(18) 0.0110(16)

loop_
_atom_type_symbol
_atom_type_description
_atom_type_scat_dispersion_real
_atom_type_scat_dispersion_imag
_atom_type_scat_source
C C 0.0033 0.0016 'International Tables Vol C Tables 4.2.6.8 and 6.1.1.4'
H H 0.0000 0.0000 'International Tables Vol C Tables 4.2.6.8 and 6.1.1.4'
N N 0.0061 0.0033 'International Tables Vol C Tables 4.2.6.8 and 6.1.1.4'
Co Co 0.3494 0.9721 'International Tables Vol C Tables 4.2.6.8 and 6.1.1.4'
I I -0.4742 1.8119 'International Tables Vol C Tables 4.2.6.8 and 6.1.1.4'
O O 0.0106 0.0060 'International Tables Vol C Tables 4.2.6.8 and 6.1.1.4'

loop_
_geom_angle_atom_site_label_1
_geom_angle_atom_site_label_2
_geom_angle_atom_site_label_3
_geom_angle_site_symmetry_1
_geom_angle_site_symmetry_3
_geom_angle
_geom_angle_publ_flag
I3 I2 I1 . . 176.599(12) ?
O1 Co1 O1 3_866 . 180 yes
O1 Co1 N1 3_866 . 87.43(9) yes
O1 Co1 N1 . . 92.57(9) yes
O1 Co1 N1 3_866 3_866 92.57(9) ?
O1 Co1 N1 . 3_866 87.43(9) ?
N1 Co1 N1 . 3_866 180 ?
O1 Co1 N2 3_866 . 93.30(9) yes
O1 Co1 N2 . . 86.70(9) yes
N1 Co1 N2 . . 94.37(10) ?
N1 Co1 N2 3_866 . 85.63(10) ?
O1 Co1 N2 3_866 3_866 86.70(9) ?
O1 Co1 N2 . 3_866 93.30(9) ?
N1 Co1 N2 . 3_866 85.63(10) ?
N1 Co1 N2 3_866 3_866 94.37(10) ?
N2 Co1 N2 . 3_866 180 ?
O2 Co2 O2 3_756 . 180 yes
O2 Co2 N3 3_756 . 88.36(9) yes
O2 Co2 N3 . . 91.64(9) yes
O2 Co2 N3 3_756 3_756 91.64(9) ?
O2 Co2 N3 . 3_756 88.36(9) ?
N3 Co2 N3 . 3_756 180 ?
O2 Co2 N4 3_756 . 93.41(9) yes
O2 Co2 N4 . . 86.59(9) yes
N3 Co2 N4 . . 95.08(9) ?
N3 Co2 N4 3_756 . 84.92(9) ?
O2 Co2 N4 3_756 3_756 86.59(9) yes
O2 Co2 N4 . 3_756 93.41(9) yes
N3 Co2 N4 . 3_756 84.92(9) ?
N3 Co2 N4 3_756 3_756 95.08(9) ?
N4 Co2 N4 . 3_756 180 ?
C9 O1 Co1 . . 134.3(2) ?
C19 O2 Co2 . . 133.3(2) ?
C2 N1 C7 . . 121.2(3) ?
C2 N1 Co1 . . 128.5(2) ?
C7 N1 Co1 . . 110.19(19) ?
C8 N2 C4 3_866 . 116.7(2) ?
C8 N2 Co1 3_866 . 105.93(18) ?
C4 N2 Co1 . . 121.29(19) ?
C8 N2 H2 3_866 . 103.5 ?
C4 N2 H2 . . 103.5 ?
Co1 N2 H2 . . 103.5 ?
C12 N3 C17 . . 120.4(2) ?
C12 N3 Co2 . . 127.9(2) ?
C17 N3 Co2 . . 111.63(18) ?
C18 N4 C14 3_756 . 116.3(2) ?
C18 N4 Co2 3_756 . 106.27(17) ?
C14 N4 Co2 . . 121.81(18) ?
C18 N4 H4 3_756 . 103.3 ?
C14 N4 H4 . . 103.3 ?
Co2 N4 H4 . . 103.3 ?
C2 C1 H1A . . 109.5 ?
C2 C1 H1B . . 109.5 ?
H1A C1 H1B . . 109.5 ?
C2 C1 H1C . . 109.5 ?
H1A C1 H1C . . 109.5 ?
H1B C1 H1C . . 109.5 ?
N1 C2 C3 . . 121.2(3) ?
N1 C2 C1 . . 124.0(3) ?
C3 C2 C1 . . 114.7(3) ?
C2 C3 C4 . . 118.5(3) ?
C2 C3 H3A . . 107.7 ?
C4 C3 H3A . . 107.7 ?
C2 C3 H3B . . 107.7 ?
C4 C3 H3B . . 107.7 ?
H3A C3 H3B . . 107.1 ?
N2 C4 C5 . . 113.4(3) ?
N2 C4 C3 . . 107.6(2) ?
C5 C4 C3 . . 110.1(3) ?
N2 C4 C6 . . 108.6(3) ?
C5 C4 C6 . . 109.9(3) ?
C3 C4 C6 . . 107.0(3) ?
C4 C5 H5A . . 109.5 ?
C4 C5 H5B . . 109.5 ?
H5A C5 H5B . . 109.5 ?
C4 C5 H5C . . 109.5 ?
H5A C5 H5C . . 109.5 ?
H5B C5 H5C . . 109.5 ?
C4 C6 H6A . . 109.5 ?
C4 C6 H6B . . 109.5 ?
H6A C6 H6B . . 109.5 ?
C4 C6 H6C . . 109.5 ?
H6A C6 H6C . . 109.5 ?
H6B C6 H6C . . 109.5 ?
N1 C7 C8 . . 107.2(2) ?
N1 C7 H7A . . 110.3 ?
C8 C7 H7A . . 110.3 ?
N1 C7 H7B . . 110.3 ?
C8 C7 H7B . . 110.3 ?
H7A C7 H7B . . 108.5 ?
N2 C8 C7 3_866 . 106.1(2) ?
N2 C8 H8A 3_866 . 110.5 ?
C7 C8 H8A . . 110.5 ?
N2 C8 H8B 3_866 . 110.5 ?
C7 C8 H8B . . 110.5 ?
H8A C8 H8B . . 108.7 ?
O3 C9 O1 . . 125.4(3) ?
O3 C9 C10 . . 120.6(3) ?
O1 C9 C10 . . 113.9(3) ?
C9 C10 H10A . . 109.5 ?
C9 C10 H10B . . 109.5 ?
H10A C10 H10B . . 109.5 ?
C9 C10 H10C . . 109.5 ?
H10A C10 H10C . . 109.5 ?
H10B C10 H10C . . 109.5 ?
C12 C11 H11A . . 109.5 ?
C12 C11 H11B . . 109.5 ?
H11A C11 H11B . . 109.5 ?
C12 C11 H11C . . 109.5 ?
H11A C11 H11C . . 109.5 ?
H11B C11 H11C . . 109.5 ?
N3 C12 C11 . . 124.0(3) ?
N3 C12 C13 . . 120.8(3) ?
C11 C12 C13 . . 115.2(3) ?
C12 C13 C14 . . 118.0(3) ?
C12 C13 H13A . . 107.8 ?
C14 C13 H13A . . 107.8 ?
C12 C13 H13B . . 107.8 ?
C14 C13 H13B . . 107.8 ?
H13A C13 H13B . . 107.1 ?
N4 C14 C15 . . 113.0(2) ?
N4 C14 C13 . . 106.7(2) ?
C15 C14 C13 . . 111.3(3) ?
N4 C14 C16 . . 108.6(3) ?
C15 C14 C16 . . 109.7(3) ?
C13 C14 C16 . . 107.3(3) ?
C14 C15 H15A . . 109.5 ?
C14 C15 H15B . . 109.5 ?
H15A C15 H15B . . 109.5 ?
C14 C15 H15C . . 109.5 ?
H15A C15 H15C . . 109.5 ?
H15B C15 H15C . . 109.5 ?
C14 C16 H16A . . 109.5 ?
C14 C16 H16B . . 109.5 ?
H16A C16 H16B . . 109.5 ?
C14 C16 H16C . . 109.5 ?
H16A C16 H16C . . 109.5 ?
H16B C16 H16C . . 109.5 ?
N3 C17 C18 . . 107.2(2) ?
N3 C17 H17A . . 110.3 ?
C18 C17 H17A . . 110.3 ?
N3 C17 H17B . . 110.3 ?
C18 C17 H17B . . 110.3 ?
H17A C17 H17B . . 108.5 ?
N4 C18 C17 3_756 . 106.5(2) ?
N4 C18 H18A 3_756 . 110.4 ?
C17 C18 H18A . . 110.4 ?
N4 C18 H18B 3_756 . 110.4 ?
C17 C18 H18B . . 110.4 ?
H18A C18 H18B . . 108.6 ?
O4 C19 O2 . . 125.2(3) ?
O4 C19 C20 . . 120.1(3) ?
O2 C19 C20 . . 114.7(3) ?
C19 C20 H20A . . 109.5 ?
C19 C20 H20B . . 109.5 ?
H20A C20 H20B . . 109.5 ?
C19 C20 H20C . . 109.5 ?
H20A C20 H20C . . 109.5 ?
H20B C20 H20C . . 109.5 ?

loop_
_geom_bond_atom_site_label_1
_geom_bond_atom_site_label_2
_geom_bond_site_symmetry_2
_geom_bond_distance
_geom_bond_publ_flag
I1 I2 . 2.9364(6) yes
I2 I3 . 2.9012(6) yes
Co1 O1 3_866 1.9095(19) ?
Co1 O1 . 1.9095(19) yes
Co1 N1 . 1.950(2) yes
Co1 N1 3_866 1.950(2) ?
Co1 N2 . 1.970(2) yes
Co1 N2 3_866 1.970(2) ?
Co2 O2 3_756 1.920(2) ?
Co2 O2 . 1.920(2) yes
Co2 N3 . 1.935(2) yes
Co2 N3 3_756 1.935(2) ?
Co2 N4 . 1.978(2) yes
Co2 N4 3_756 1.978(2) ?
O1 C9 . 1.283(4) ?
O2 C19 . 1.279(3) ?
O3 C9 . 1.229(4) ?
O4 C19 . 1.221(4) ?
N1 C2 . 1.278(4) ?
N1 C7 . 1.476(4) ?
N2 C8 3_866 1.480(4) ?
N2 C4 . 1.496(4) ?
N2 H2 . 0.9100 ?
N3 C12 . 1.276(4) ?
N3 C17 . 1.473(4) ?
N4 C18 3_756 1.472(4) ?
N4 C14 . 1.506(4) ?
N4 H4 . 0.9100 ?
C1 C2 . 1.502(5) ?
C1 H1A . 0.9600 ?
C1 H1B . 0.9600 ?
C1 H1C . 0.9600 ?
C2 C3 . 1.498(5) ?
C3 C4 . 1.528(5) ?
C3 H3A . 0.9700 ?
C3 H3B . 0.9700 ?
C4 C5 . 1.521(4) ?
C4 C6 . 1.547(5) ?
C5 H5A . 0.9600 ?
C5 H5B . 0.9600 ?
C5 H5C . 0.9600 ?
C6 H6A . 0.9600 ?
C6 H6B . 0.9600 ?
C6 H6C . 0.9600 ?
C7 C8 . 1.501(4) ?
C7 H7A . 0.9700 ?
C7 H7B . 0.9700 ?
C8 N2 3_866 1.480(4) ?
C8 H8A . 0.9700 ?
C8 H8B . 0.9700 ?
C9 C10 . 1.499(4) ?
C10 H10A . 0.9600 ?
C10 H10B . 0.9600 ?
C10 H10C . 0.9600 ?
C11 C12 . 1.502(4) ?
C11 H11A . 0.9600 ?
C11 H11B . 0.9600 ?
C11 H11C . 0.9600 ?
C12 C13 . 1.513(4) ?
C13 C14 . 1.517(4) ?
C13 H13A . 0.9700 ?
C13 H13B . 0.9700 ?
C14 C15 . 1.516(4) ?
C14 C16 . 1.541(4) ?
C15 H15A . 0.9600 ?
C15 H15B . 0.9600 ?
C15 H15C . 0.9600 ?
C16 H16A . 0.9600 ?
C16 H16B . 0.9600 ?
C16 H16C . 0.9600 ?
C17 C18 . 1.501(4) ?
C17 H17A . 0.9700 ?
C17 H17B . 0.9700 ?
C18 N4 3_756 1.472(4) ?
C18 H18A . 0.9700 ?
C18 H18B . 0.9700 ?
C19 C20 . 1.502(4) ?
C20 H20A . 0.9600 ?
C20 H20B . 0.9600 ?
C20 H20C . 0.9600 ?

loop_
_geom_hbond_atom_site_label_D
_geom_hbond_atom_site_label_H
_geom_hbond_atom_site_label_A
_geom_hbond_site_symmetry_A
_geom_hbond_distance_DH
_geom_hbond_distance_HA
_geom_hbond_distance_DA
_geom_hbond_angle_DHA
_geom_hbond_publ_flag
N2 H2 O3 3_866 0.91 1.85 2.716(3) 159 yes
N4 H4 O4 3_756 0.91 1.85 2.719(3) 158 yes
C5 H5A O1 1_555 0.96 2.45 3.005(4) 117 no
C8 H8B O1 3_866 0.97 2.44 2.883(4) 107 no
C15 H15A O2 1_555 0.96 2.45 3.055(4) 121 no
C17 H17A O3 3_756 0.97 2.59 3.508(4) 159 no
C18 H18B O2 3_756 0.97 2.45 2.894(4) 107 no
C20 H20C O4 3_766 0.96 2.57 3.527(4) 174 no
